data_7719036
loop_
_publ_author_name
'Wang, Guili'
'Xu, Bohui'
'Li, Chunxiao'
'Gong, Pifu'
'Lin, Zheshuai'
'Yao, Jiyong'

_publ_section_title
;
 Alkali metal/mercury dual-metal sulfides as infrared nonlinear optical
 materials with high laser-induced damage thresholds.
;
_journal_issue 18
_journal_name_full 'Dalton transactions (Cambridge, England : 2003)'
_journal_page_first 7198
_journal_page_last 7202
_journal_paper_doi 10.1039/d5dt00180c
_journal_volume 54
_journal_year 2025
_chemical_formula_moiety 'Ge3 Hg Rb2 S8'
_chemical_formula_sum 'Ge3 Hg Rb2 S8'
_chemical_formula_weight 845.78
_space_group_crystal_system orthorhombic
_space_group_IT_number 19
_space_group_name_Hall 'P 2ac 2ab'
_space_group_name_H-M_alt 'P 21 21 21'
_atom_sites_solution_primary dual
_audit_creation_date 2024-11-26
_audit_creation_method
;
Olex2 1.3
(compiled 2020.11.12 svn.r5f609507 for OlexSys, GUI svn.r6408)
;
_audit_update_record
;
2024-11-26 deposited with the CCDC.	2025-04-08 downloaded from the CCDC.
;
_cell_angle_alpha 90
_cell_angle_beta 90
_cell_angle_gamma 90
_cell_formula_units_Z 4
_cell_length_a 7.3225(14)
_cell_length_b 12.108(3)
_cell_length_c 16.863(3)
_cell_measurement_reflns_used 3175
_cell_measurement_temperature 296.15
_cell_measurement_theta_max 24.117
_cell_measurement_theta_min 2.944
_cell_volume 1495.1(5)
_computing_cell_refinement 'SAINT V8.40B (?, 2016)'
_computing_data_reduction 'SAINT V8.40B (?, 2016)'
_computing_molecular_graphics 'Olex2 1.3 (Dolomanov et al., 2009)'
_computing_publication_material 'Olex2 1.3 (Dolomanov et al., 2009)'
_computing_structure_refinement 'SHELXL 2018/3 (Sheldrick, 2015)'
_computing_structure_solution 'SHELXT 2018/2 (Sheldrick, 2018)'
_diffrn_ambient_temperature 296.15
_diffrn_measured_fraction_theta_full 0.998
_diffrn_measured_fraction_theta_max 0.998
_diffrn_measurement_device_type 'CCD area detector'
_diffrn_measurement_method 'phi and omega scans'
_diffrn_radiation_monochromator graphite
_diffrn_radiation_type MoK\a
_diffrn_radiation_wavelength 0.71073
_diffrn_reflns_av_R_equivalents 0.0842
_diffrn_reflns_av_unetI/netI 0.0918
_diffrn_reflns_Laue_measured_fraction_full 0.998
_diffrn_reflns_Laue_measured_fraction_max 0.998
_diffrn_reflns_limit_h_max 8
_diffrn_reflns_limit_h_min -8
_diffrn_reflns_limit_k_max 12
_diffrn_reflns_limit_k_min -14
_diffrn_reflns_limit_l_max 16
_diffrn_reflns_limit_l_min -20
_diffrn_reflns_number 11963
_diffrn_reflns_point_group_measured_fraction_full 0.997
_diffrn_reflns_point_group_measured_fraction_max 0.997
_diffrn_reflns_theta_full 25.056
_diffrn_reflns_theta_max 25.056
_diffrn_reflns_theta_min 2.416
_diffrn_source_current 30.0
_diffrn_source_power 1.5
_diffrn_source_voltage 50.0
_exptl_absorpt_coefficient_mu 23.758
_exptl_absorpt_correction_T_max 0.2038
_exptl_absorpt_correction_T_min 0.0258
_exptl_absorpt_correction_type numerical
_exptl_absorpt_process_details
;
SADABS-2016/2 (Bruker,2016/2) was used for absorption correction.
wR2(int) was 0.0935 before and 0.0744 after correction.
The Ratio of minimum to maximum transmission is 0.1266.
The \l/2 correction factor is Not present.
;
_exptl_crystal_colour 'light yellow'
_exptl_crystal_colour_modifier light
_exptl_crystal_colour_primary yellow
_exptl_crystal_density_diffrn 3.758
_exptl_crystal_description plate
_exptl_crystal_F_000 1512
_exptl_crystal_size_max 0.13
_exptl_crystal_size_mid 0.1
_exptl_crystal_size_min 0.04
_refine_diff_density_max 1.530
_refine_diff_density_min -1.826
_refine_diff_density_rms 0.311
_refine_ls_abs_structure_details
;
 Refined as an inversion twin.
;
_refine_ls_abs_structure_Flack 0.46(3)
_refine_ls_extinction_method none
_refine_ls_goodness_of_fit_ref 1.061
_refine_ls_hydrogen_treatment undef
_refine_ls_matrix_type full
_refine_ls_number_parameters 128
_refine_ls_number_reflns 2635
_refine_ls_number_restraints 0
_refine_ls_restrained_S_all 1.061
_refine_ls_R_factor_all 0.0931
_refine_ls_R_factor_gt 0.0570
_refine_ls_shift/su_max 0.000
_refine_ls_shift/su_mean 0.000
_refine_ls_structure_factor_coef Fsqd
_refine_ls_weighting_details 'w=1/[\s^2^(Fo^2^)+(0.0377P)^2^+25.5812P] where P=(Fo^2^+2Fc^2^)/3'
_refine_ls_weighting_scheme calc
_refine_ls_wR_factor_gt 0.1096
_refine_ls_wR_factor_ref 0.1185
_reflns_Friedel_coverage 0.711
_reflns_Friedel_fraction_full 0.995
_reflns_Friedel_fraction_max 0.995
_reflns_number_gt 1876
_reflns_number_total 2635
_reflns_threshold_expression 'I > 2\s(I)'
_cod_data_source_file d5dt00180c2.cif
_cod_data_source_block a
_cod_original_cell_volume 1495.0(5)
_cod_database_code 7719036
_shelx_shelxl_version_number 2018/3
_shelx_space_group_comment
;
The symmetry employed for this shelxl refinement is uniquely defined
by the following loop, which should always be used as a source of
symmetry information in preference to the above space-group names.
They are only intended as comments.
;
_shelx_estimated_absorpt_t_max 0.450
_shelx_estimated_absorpt_t_min 0.148
_olex2_refinement_description
;
1. Twinned data refinement
 Scales: 0.54(3)
 0.46(3)
;
_olex2_submission_special_instructions 'No special instructions were received'

loop_
_space_group_symop_operation_xyz
'x, y, z'
'-x+1/2, -y, z+1/2'
'-x, y+1/2, -z+1/2'
'x+1/2, -y+1/2, -z'

loop_
_atom_site_label
_atom_site_type_symbol
_atom_site_fract_x
_atom_site_fract_y
_atom_site_fract_z
_atom_site_U_iso_or_equiv
_atom_site_adp_type
_atom_site_occupancy
_atom_site_site_symmetry_order
_atom_site_calc_flag
_atom_site_refinement_flags_posn
_atom_site_refinement_flags_adp
_atom_site_refinement_flags_occupancy
_atom_site_disorder_assembly
_atom_site_disorder_group
Rb1 Rb 0.7373(4) 0.6945(3) 0.15589(19) 0.0522(8) Uani 1 1 d . . . . .
Rb2 Rb 0.2471(5) 0.8687(3) 0.44851(18) 0.0474(9) Uani 1 1 d . . . . .
Hg1 Hg 0.97096(13) 0.49995(11) 0.34716(7) 0.0383(4) Uani 1 1 d . . . . .
Ge1 Ge 0.4748(3) 0.5287(2) 0.34560(17) 0.0214(6) Uani 1 1 d . . . . .
Ge2 Ge 0.2655(4) 0.5495(3) 0.67524(14) 0.0251(7) Uani 1 1 d . . . . .
Ge3 Ge 0.2379(4) 0.4388(3) 0.51608(15) 0.0252(7) Uani 1 1 d . . . . .
S1 S 0.7142(8) 0.6345(6) 0.3503(5) 0.0329(17) Uani 1 1 d . . . . .
S2 S 0.2860(11) 0.3720(7) 0.6380(4) 0.0335(19) Uani 1 1 d . . . . .
S3 S 0.5057(10) 0.6205(7) 0.7263(5) 0.036(2) Uani 1 1 d . . . . .
S4 S 0.0018(9) 0.5815(7) 0.7375(4) 0.032(2) Uani 1 1 d . . . . .
S5 S 0.2274(12) 0.6169(6) 0.5525(4) 0.0306(18) Uani 1 1 d . . . . .
S6 S -0.0160(11) 0.3760(7) 0.4678(5) 0.037(2) Uani 1 1 d . . . . .
S7 S 0.2356(9) 0.6343(6) 0.3429(4) 0.0308(16) Uani 1 1 d . . . . .
S8 S 0.4854(10) 0.4047(7) 0.4455(4) 0.035(2) Uani 1 1 d . . . . .

loop_
_atom_site_aniso_label
_atom_site_aniso_U_11
_atom_site_aniso_U_22
_atom_site_aniso_U_33
_atom_site_aniso_U_23
_atom_site_aniso_U_13
_atom_site_aniso_U_12
Rb1 0.058(2) 0.061(2) 0.0383(16) 0.0061(19) -0.003(2) -0.0028(18)
Rb2 0.0443(18) 0.059(2) 0.0388(18) -0.0003(16) -0.0011(18) -0.0030(19)
Hg1 0.0236(5) 0.0606(8) 0.0307(6) -0.0002(8) 0.0001(6) 0.0027(7)
Ge1 0.0147(12) 0.0352(18) 0.0143(12) 0.0004(15) -0.0012(14) -0.0020(12)
Ge2 0.0193(14) 0.0419(19) 0.0141(14) 0.0010(12) 0.0019(13) -0.0035(15)
Ge3 0.0215(15) 0.0382(19) 0.0158(14) 0.0005(13) -0.0011(14) 0.0013(17)
S1 0.015(3) 0.049(5) 0.035(4) 0.002(4) -0.001(4) -0.001(3)
S2 0.043(5) 0.036(5) 0.022(4) 0.007(3) -0.005(4) 0.006(4)
S3 0.023(5) 0.060(6) 0.025(4) 0.008(4) -0.008(4) -0.009(4)
S4 0.018(4) 0.058(6) 0.019(4) 0.011(4) 0.003(3) 0.006(4)
S5 0.040(5) 0.031(5) 0.020(4) 0.002(3) 0.002(4) 0.001(4)
S6 0.026(4) 0.051(5) 0.034(4) 0.008(4) -0.005(4) -0.008(4)
S7 0.021(3) 0.043(4) 0.028(4) -0.001(4) 0.002(4) 0.004(3)
S8 0.020(4) 0.049(5) 0.035(5) 0.007(4) -0.005(4) 0.002(4)

loop_
_atom_type_symbol
_atom_type_description
_atom_type_scat_dispersion_real
_atom_type_scat_dispersion_imag
_atom_type_scat_source
Ge Ge 0.1547 1.8001 'International Tables Vol C Tables 4.2.6.8 and 6.1.1.4'
Hg Hg -2.3894 9.2266 'International Tables Vol C Tables 4.2.6.8 and 6.1.1.4'
Rb Rb -0.9393 2.9676 'International Tables Vol C Tables 4.2.6.8 and 6.1.1.4'
S S 0.1246 0.1234 'International Tables Vol C Tables 4.2.6.8 and 6.1.1.4'

loop_
_geom_angle_atom_site_label_1
_geom_angle_atom_site_label_2
_geom_angle_atom_site_label_3
_geom_angle
_geom_angle_site_symmetry_1
_geom_angle_site_symmetry_3
_geom_angle_publ_flag
Rb2 Rb1 Hg1 78.30(7) 3_645 . ?
Hg1 Rb1 Rb2 140.57(9) 3_755 3_645 ?
Hg1 Rb1 Hg1 106.34(7) 3_755 . ?
Ge3 Rb1 Rb2 111.43(9) 3_655 3_645 ?
Ge3 Rb1 Hg1 152.71(10) 3_655 . ?
Ge3 Rb1 Hg1 49.60(6) 3_655 3_755 ?
S1 Rb1 Rb2 101.62(15) . 3_645 ?
S1 Rb1 Hg1 34.80(12) . . ?
S1 Rb1 Hg1 102.94(14) . 3_755 ?
S1 Rb1 Ge3 146.95(16) . 3_655 ?
S1 Rb1 S2 88.93(16) . 2_564 ?
S1 Rb1 S2 94.72(17) . 2_664 ?
S1 Rb1 S3 67.78(18) . 4_566 ?
S1 Rb1 S4 70.09(17) . 4_566 ?
S1 Rb1 S6 135.63(19) . 3_655 ?
S1 Rb1 S6 140.5(2) . 2_564 ?
S1 Rb1 S8 127.9(2) . 3_655 ?
S2 Rb1 Rb2 78.90(13) 2_564 3_645 ?
S2 Rb1 Rb2 74.70(14) 2_664 3_645 ?
S2 Rb1 Hg1 63.80(13) 2_664 . ?
S2 Rb1 Hg1 131.63(14) 2_564 3_755 ?
S2 Rb1 Hg1 109.27(13) 2_564 . ?
S2 Rb1 Hg1 72.98(14) 2_664 3_755 ?
S2 Rb1 Ge3 93.37(15) 2_664 3_655 ?
S2 Rb1 Ge3 97.77(14) 2_564 3_655 ?
S2 Rb1 S2 153.5(2) 2_664 2_564 ?
S2 Rb1 S4 131.34(18) 2_664 4_566 ?
S2 Rb1 S6 62.91(19) 2_664 3_655 ?
S2 Rb1 S6 107.77(19) 2_664 2_564 ?
S3 Rb1 Rb2 141.50(16) 4_566 3_645 ?
S3 Rb1 Hg1 73.21(14) 4_566 . ?
S3 Rb1 Hg1 35.97(13) 4_566 3_755 ?
S3 Rb1 Ge3 85.27(15) 4_566 3_655 ?
S3 Rb1 S2 134.91(18) 4_566 2_564 ?
S3 Rb1 S2 69.74(18) 4_566 2_664 ?
S3 Rb1 S4 61.68(17) 4_566 4_566 ?
S3 Rb1 S6 150.3(2) 4_566 2_564 ?
S3 Rb1 S6 68.52(16) 4_566 3_655 ?
S4 Rb1 Rb2 152.06(15) 4_566 3_645 ?
S4 Rb1 Hg1 66.57(13) 4_566 3_755 ?
S4 Rb1 Hg1 102.78(13) 4_566 . ?
S4 Rb1 Ge3 80.59(14) 4_566 3_655 ?
S4 Rb1 S2 74.41(17) 4_566 2_564 ?
S6 Rb1 Rb2 107.58(16) 3_655 3_645 ?
S6 Rb1 Rb2 56.37(15) 2_564 3_645 ?
S6 Rb1 Hg1 133.70(17) 2_564 . ?
S6 Rb1 Hg1 122.02(15) 3_655 . ?
S6 Rb1 Hg1 36.18(13) 3_655 3_755 ?
S6 Rb1 Hg1 114.37(16) 2_564 3_755 ?
S6 Rb1 Ge3 31.46(13) 3_655 3_655 ?
S6 Rb1 Ge3 65.17(15) 2_564 3_655 ?
S6 Rb1 S2 128.64(18) 3_655 2_564 ?
S6 Rb1 S2 56.91(16) 2_564 2_564 ?
S6 Rb1 S4 112.77(19) 2_564 4_566 ?
S6 Rb1 S4 95.58(19) 3_655 4_566 ?
S6 Rb1 S6 83.85(15) 3_655 2_564 ?
S8 Rb1 Rb2 118.74(16) 3_655 3_645 ?
S8 Rb1 Hg1 66.06(13) 3_655 3_755 ?
S8 Rb1 Hg1 161.37(16) 3_655 . ?
S8 Rb1 Ge3 32.16(13) 3_655 3_655 ?
S8 Rb1 S2 125.4(2) 3_655 2_664 ?
S8 Rb1 S2 69.77(18) 3_655 2_564 ?
S8 Rb1 S3 94.1(2) 3_655 4_566 ?
S8 Rb1 S4 58.71(15) 3_655 4_566 ?
S8 Rb1 S6 62.40(19) 3_655 2_564 ?
S8 Rb1 S6 62.63(18) 3_655 3_655 ?
Hg1 Rb2 Rb1 88.73(8) 4_466 3_655 ?
Hg1 Rb2 Ge1 51.99(5) 4_466 4_466 ?
Ge1 Rb2 Rb1 94.54(9) 4_466 3_655 ?
S1 Rb2 Rb1 114.74(15) 4_466 3_655 ?
S1 Rb2 Hg1 36.97(12) 4_466 4_466 ?
S1 Rb2 Ge1 31.08(12) 4_466 4_466 ?
S1 Rb2 S3 145.0(2) 4_466 4_466 ?
S1 Rb2 S4 152.06(19) 4_466 4_566 ?
S1 Rb2 S5 59.36(17) 4_466 . ?
S1 Rb2 S5 94.38(17) 4_466 4_566 ?
S1 Rb2 S5 86.23(16) 4_466 4_466 ?
S1 Rb2 S6 70.88(18) 4_466 4_566 ?
S1 Rb2 S8 60.16(17) 4_466 4_466 ?
S3 Rb2 Rb1 68.26(16) 4_466 3_655 ?
S3 Rb2 Hg1 154.61(18) 4_466 4_466 ?
S3 Rb2 Ge1 117.00(15) 4_466 4_466 ?
S3 Rb2 S4 61.71(17) 4_466 4_566 ?
S3 Rb2 S5 120.48(19) 4_466 4_566 ?
S3 Rb2 S5 116.0(2) 4_466 . ?
S3 Rb2 S5 58.73(16) 4_466 4_466 ?
S3 Rb2 S6 121.3(2) 4_466 4_566 ?
S3 Rb2 S8 96.7(2) 4_466 4_466 ?
S4 Rb2 Rb1 59.49(14) 4_566 3_655 ?
S4 Rb2 Hg1 116.37(14) 4_566 4_466 ?
S4 Rb2 Ge1 153.35(17) 4_566 4_466 ?
S4 Rb2 S5 119.49(17) 4_566 4_466 ?
S4 Rb2 S6 87.26(19) 4_566 4_566 ?
S4 Rb2 S8 122.4(2) 4_566 4_466 ?
S5 Rb2 Rb1 174.08(14) . 3_655 ?
S5 Rb2 Rb1 85.78(15) 4_566 3_655 ?
S5 Rb2 Rb1 88.99(15) 4_466 3_655 ?
S5 Rb2 Hg1 112.47(13) 4_466 4_466 ?
S5 Rb2 Hg1 65.73(13) 4_566 4_466 ?
S5 Rb2 Hg1 86.23(13) . 4_466 ?
S5 Rb2 Ge1 60.99(12) 4_466 4_466 ?
S5 Rb2 Ge1 79.90(14) . 4_466 ?
S5 Rb2 Ge1 117.67(15) 4_566 4_466 ?
S5 Rb2 S4 125.8(2) . 4_566 ?
S5 Rb2 S4 58.95(16) 4_566 4_566 ?
S5 Rb2 S5 95.0(2) . 4_566 ?
S5 Rb2 S5 174.5(3) 4_566 4_466 ?
S5 Rb2 S5 90.1(2) . 4_466 ?
S5 Rb2 S6 114.74(19) 4_466 4_566 ?
S5 Rb2 S6 60.49(18) 4_566 4_566 ?
S5 Rb2 S6 122.42(19) . 4_566 ?
S5 Rb2 S8 118.1(2) 4_566 4_466 ?
S5 Rb2 S8 111.77(18) . 4_466 ?
S6 Rb2 Rb1 53.06(13) 4_566 3_655 ?
S6 Rb2 Hg1 36.84(12) 4_566 4_466 ?
S6 Rb2 Ge1 70.72(13) 4_566 4_466 ?
S7 Rb2 Rb1 123.85(15) . 3_655 ?
S7 Rb2 Hg1 141.16(16) . 4_466 ?
S7 Rb2 Ge1 132.79(16) . 4_466 ?
S7 Rb2 S1 121.3(2) . 4_466 ?
S7 Rb2 S3 64.13(19) . 4_466 ?
S7 Rb2 S4 72.54(18) . 4_566 ?
S7 Rb2 S5 62.01(18) . . ?
S7 Rb2 S5 90.65(18) . 4_466 ?
S7 Rb2 S5 93.71(19) . 4_566 ?
S7 Rb2 S6 153.4(2) . 4_566 ?
S7 Rb2 S8 148.21(19) . 4_466 ?
S8 Rb2 Rb1 62.93(13) 4_466 3_655 ?
S8 Rb2 Hg1 61.92(13) 4_466 4_466 ?
S8 Rb2 Ge1 32.35(12) 4_466 4_466 ?
S8 Rb2 S5 57.61(17) 4_466 4_466 ?
S8 Rb2 S6 57.95(17) 4_466 4_566 ?
Rb1 Hg1 Rb1 131.10(5) 3_745 . ?
Rb2 Hg1 Rb1 104.72(7) 4_566 . ?
Rb2 Hg1 Rb1 122.79(7) 4_566 3_745 ?
S1 Hg1 Rb1 50.45(18) . . ?
S1 Hg1 Rb1 160.90(16) . 3_745 ?
S1 Hg1 Rb2 55.31(19) . 4_566 ?
S1 Hg1 S3 116.7(3) . 2_664 ?
S1 Hg1 S6 113.6(3) . 1_655 ?
S1 Hg1 S7 99.1(2) . 1_655 ?
S3 Hg1 Rb1 56.9(2) 2_664 3_745 ?
S3 Hg1 Rb1 74.9(2) 2_664 . ?
S3 Hg1 Rb2 157.92(18) 2_664 4_566 ?
S3 Hg1 S6 107.8(2) 2_664 1_655 ?
S3 Hg1 S7 107.3(2) 2_664 1_655 ?
S6 Hg1 Rb1 158.98(19) 1_655 . ?
S6 Hg1 Rb1 58.5(2) 1_655 3_745 ?
S6 Hg1 Rb2 64.7(2) 1_655 4_566 ?
S6 Hg1 S7 112.0(2) 1_655 1_655 ?
S7 Hg1 Rb1 99.98(16) 1_655 3_745 ?
S7 Hg1 Rb1 86.09(17) 1_655 . ?
S7 Hg1 Rb2 94.60(17) 1_655 4_566 ?
S1 Ge1 Rb2 53.9(2) . 4_566 ?
S1 Ge1 S4 108.4(3) . 2_564 ?
S1 Ge1 S8 109.7(3) . . ?
S4 Ge1 Rb2 143.6(2) 2_564 4_566 ?
S7 Ge1 Rb2 103.1(2) . 4_566 ?
S7 Ge1 S1 107.7(3) . . ?
S7 Ge1 S4 113.0(3) . 2_564 ?
S7 Ge1 S8 115.8(3) . . ?
S8 Ge1 Rb2 64.1(2) . 4_566 ?
S8 Ge1 S4 101.9(3) . 2_564 ?
S3 Ge2 S2 116.3(3) . . ?
S3 Ge2 S4 116.9(3) . . ?
S3 Ge2 S5 109.1(3) . . ?
S4 Ge2 S2 110.8(3) . . ?
S4 Ge2 S5 105.3(3) . . ?
S5 Ge2 S2 95.7(3) . . ?
S2 Ge3 Rb1 112.2(2) . 3_645 ?
S2 Ge3 S5 95.8(3) . . ?
S5 Ge3 Rb1 151.5(2) . 3_645 ?
S6 Ge3 Rb1 61.6(2) . 3_645 ?
S6 Ge3 S2 110.7(3) . . ?
S6 Ge3 S5 114.3(3) . . ?
S6 Ge3 S8 115.9(3) . . ?
S8 Ge3 Rb1 56.9(2) . 3_645 ?
S8 Ge3 S2 107.4(3) . . ?
S8 Ge3 S5 110.8(3) . . ?
Rb1 S1 Rb2 166.3(2) . 4_566 ?
Hg1 S1 Rb1 94.7(2) . . ?
Hg1 S1 Rb2 87.7(2) . 4_566 ?
Ge1 S1 Rb1 97.6(3) . . ?
Ge1 S1 Rb2 95.0(3) . 4_566 ?
Ge1 S1 Hg1 102.9(3) . . ?
Rb1 S2 Rb1 153.5(2) 2_665 2_565 ?
Ge2 S2 Rb1 96.3(3) . 2_565 ?
Ge2 S2 Rb1 104.8(3) . 2_665 ?
Ge3 S2 Rb1 89.5(3) . 2_565 ?
Ge3 S2 Rb1 108.1(3) . 2_665 ?
Ge3 S2 Ge2 84.3(3) . . ?
Rb2 S3 Rb1 137.2(3) 4_566 4_466 ?
Hg1 S3 Rb1 87.2(2) 2_665 4_466 ?
Hg1 S3 Rb2 133.0(3) 2_665 4_566 ?
Ge2 S3 Rb1 91.4(3) . 4_466 ?
Ge2 S3 Rb2 95.3(3) . 4_566 ?
Ge2 S3 Hg1 98.6(3) . 2_665 ?
Rb1 S4 Rb2 122.0(2) 4_466 4_466 ?
Ge1 S4 Rb1 90.3(2) 2_565 4_466 ?
Ge1 S4 Rb2 144.8(3) 2_565 4_466 ?
Ge2 S4 Rb1 87.3(2) . 4_466 ?
Ge2 S4 Rb2 93.8(2) . 4_466 ?
Ge2 S4 Ge1 102.2(3) . 2_565 ?
Rb2 S5 Rb2 174.5(3) 4_466 4_566 ?
Rb2 S5 Rb2 85.24(19) . 4_566 ?
Rb2 S5 Rb2 89.7(2) . 4_466 ?
Ge2 S5 Rb2 84.1(3) . 4_566 ?
Ge2 S5 Rb2 98.4(3) . 4_466 ?
Ge2 S5 Rb2 140.4(3) . . ?
Ge2 S5 Ge3 84.2(3) . . ?
Ge3 S5 Rb2 94.6(3) . 4_466 ?
Ge3 S5 Rb2 90.5(3) . 4_566 ?
Ge3 S5 Rb2 134.0(3) . . ?
Rb1 S6 Rb1 127.0(2) 3_645 2_565 ?
Rb1 S6 Rb2 70.57(16) 2_565 4_466 ?
Rb1 S6 Rb2 162.3(3) 3_645 4_466 ?
Hg1 S6 Rb1 144.9(3) 1_455 2_565 ?
Hg1 S6 Rb1 85.3(2) 1_455 3_645 ?
Hg1 S6 Rb2 78.4(2) 1_455 4_466 ?
Ge3 S6 Rb1 97.8(3) . 2_565 ?
Ge3 S6 Rb1 86.9(3) . 3_645 ?
Ge3 S6 Rb2 88.1(3) . 4_466 ?
Ge3 S6 Hg1 97.3(3) . 1_455 ?
Hg1 S7 Rb2 123.2(2) 1_455 . ?
Ge1 S7 Rb2 117.9(3) . . ?
Ge1 S7 Hg1 103.8(3) . 1_455 ?
Rb1 S8 Rb2 177.6(3) 3_645 4_566 ?
Ge1 S8 Rb1 96.0(3) . 3_645 ?
Ge1 S8 Rb2 83.6(2) . 4_566 ?
Ge3 S8 Rb1 91.0(3) . 3_645 ?
Ge3 S8 Rb2 91.4(3) . 4_566 ?
Ge3 S8 Ge1 104.4(3) . . ?

loop_
_geom_bond_atom_site_label_1
_geom_bond_atom_site_label_2
_geom_bond_distance
_geom_bond_site_symmetry_2
_geom_bond_publ_flag
Rb1 Rb2 4.321(5) 3_645 ?
Rb1 Hg1 4.345(3) . ?
Rb1 Hg1 4.272(4) 3_755 ?
Rb1 Ge3 4.147(4) 3_655 ?
Rb1 S1 3.362(8) . ?
Rb1 S2 3.594(9) 2_664 ?
Rb1 S2 3.928(9) 2_564 ?
Rb1 S3 3.581(9) 4_566 ?
Rb1 S4 3.683(9) 4_566 ?
Rb1 S6 3.653(9) 3_655 ?
Rb1 S6 3.662(8) 2_564 ?
Rb1 S8 3.473(9) 3_655 ?
Rb2 Hg1 4.134(3) 4_466 ?
Rb2 Ge1 4.192(4) 4_466 ?
Rb2 S1 3.402(8) 4_466 ?
Rb2 S3 3.440(8) 4_466 ?
Rb2 S4 3.698(8) 4_566 ?
Rb2 S5 3.520(8) . ?
Rb2 S5 3.521(9) 4_566 ?
Rb2 S5 3.810(9) 4_466 ?
Rb2 S6 3.815(9) 4_566 ?
Rb2 S7 3.352(8) . ?
Rb2 S8 3.795(9) 4_466 ?
Hg1 S1 2.488(7) . ?
Hg1 S3 2.512(8) 2_664 ?
Hg1 S6 2.530(8) 1_655 ?
Hg1 S7 2.531(7) 1_655 ?
Ge1 S1 2.173(7) . ?
Ge1 S4 2.266(8) 2_564 ?
Ge1 S7 2.169(7) . ?
Ge1 S8 2.258(8) . ?
Ge2 S2 2.244(9) . ?
Ge2 S3 2.139(8) . ?
Ge2 S4 2.232(7) . ?
Ge2 S5 2.242(7) . ?
Ge3 S2 2.238(7) . ?
Ge3 S5 2.243(8) . ?
Ge3 S6 2.167(8) . ?
Ge3 S8 2.207(8) . ?

loop_
_twin_individual_id
_twin_individual_mass_fraction_refined
1 0.54(3)
2 0.46(3)
